data_4125361
loop_
_publ_author_name
'Metrano, Anthony J.'
'Abascal, Nadia C.'
'Mercado, Brandon Q.'
'Paulson, Eric K.'
'Hurtley, Anna E.'
'Miller, Scott J.'

_publ_section_title
;
 Diversity of Secondary Structure in Catalytic Peptides with
 \b-Turn-Biased Sequences.
;
_journal_issue 1
_journal_name_full 'Journal of the American Chemical Society'
_journal_page_first 492
_journal_page_last 516
_journal_paper_doi 10.1021/jacs.6b11348
_journal_volume 139
_journal_year 2017
_chemical_absolute_configuration syn
_chemical_formula_moiety 'C28 H43 N5 O7'
_chemical_formula_sum 'C28 H43 N5 O7'
_chemical_formula_weight 561.67
_space_group_crystal_system monoclinic
_space_group_IT_number 4
_space_group_name_Hall 'P 2yb'
_space_group_name_H-M_alt 'P 1 21 1'
_symmetry_space_group_name_Hall 'P 2yb'
_symmetry_space_group_name_H-M 'P 1 21 1'
_atom_sites_solution_hydrogens mixed
_atom_sites_solution_primary direct
_atom_sites_solution_secondary difmap
_audit_creation_method SHELXL-2014/7
_cell_angle_alpha 90
_cell_angle_beta 97.106(2)
_cell_angle_gamma 90
_cell_formula_units_Z 2
_cell_length_a 10.6617(4)
_cell_length_b 8.8095(4)
_cell_length_c 15.8579(7)
_cell_measurement_reflns_used 9851
_cell_measurement_temperature 100(2)
_cell_measurement_theta_max 84.036
_cell_measurement_theta_min 5.645
_cell_volume 1478.00(11)
_computing_cell_refinement 'Bruker SAINT'
_computing_data_collection 'Bruker APEX2'
_computing_data_reduction 'Bruker SAINT'
_computing_molecular_graphics
;
Dolomanov, O.V.; Bourhis, L.J.; Gildea, R.J.; Howard, J.A.K.; Puschmann, H., 
OLEX2: A complete structure solution, refinement and analysis program
(2009). J. Appl. Cryst., 42, 339-341.
;
_computing_publication_material 'CIFTAB-2013/2 (Sheldrick, 2013)'
_computing_structure_refinement 'SHELXL-2014/7 (Sheldrick, 2014)'
_computing_structure_solution 'SHELXT-2014/5 (Sheldrick, 2014)'
_diffrn_ambient_temperature 100(2)
_diffrn_detector_area_resol_mean 10.42
_diffrn_measured_fraction_theta_full 0.999
_diffrn_measured_fraction_theta_max 0.992
_diffrn_measurement_device_type 'Bruker D8 with PHOTON 100 detector'
_diffrn_measurement_method '\w/\q shutterless scans'
_diffrn_radiation_type Synchrotron
_diffrn_radiation_wavelength 0.7749
_diffrn_reflns_av_R_equivalents 0.0285
_diffrn_reflns_av_unetI/netI 0.0469
_diffrn_reflns_Laue_measured_fraction_full 0.999
_diffrn_reflns_Laue_measured_fraction_max 0.992
_diffrn_reflns_limit_h_max 18
_diffrn_reflns_limit_h_min -18
_diffrn_reflns_limit_k_max 15
_diffrn_reflns_limit_k_min -15
_diffrn_reflns_limit_l_max 27
_diffrn_reflns_limit_l_min -27
_diffrn_reflns_number 29690
_diffrn_reflns_point_group_measured_fraction_full 0.996
_diffrn_reflns_point_group_measured_fraction_max 0.978
_diffrn_reflns_theta_full 27.706
_diffrn_reflns_theta_max 42.024
_diffrn_reflns_theta_min 2.099
_diffrn_source 'Advanced Light Source station 11.3.1'
_exptl_absorpt_coefficient_mu 0.110
_exptl_absorpt_correction_T_max 0.7482
_exptl_absorpt_correction_T_min 0.6334
_exptl_absorpt_correction_type multi-scan
_exptl_absorpt_process_details 'SADABS-2014/5 (Bruker AXS)'
_exptl_crystal_colour colorless
_exptl_crystal_density_diffrn 1.262
_exptl_crystal_density_method 'not measured'
_exptl_crystal_description plate
_exptl_crystal_F_000 604
_exptl_crystal_size_max 0.070
_exptl_crystal_size_mid 0.070
_exptl_crystal_size_min 0.020
_refine_diff_density_max 0.425
_refine_diff_density_min -0.246
_refine_diff_density_rms 0.051
_refine_ls_abs_structure_details
; 
 Flack x determined using 5361 quotients [(I+)-(I-)]/[(I+)+(I-)] 
 (Parsons, Flack and Wagner, Acta Cryst. B69 (2013) 249-259). 
;
_refine_ls_abs_structure_Flack 0.1(2)
_refine_ls_extinction_method none
_refine_ls_goodness_of_fit_ref 1.062
_refine_ls_hydrogen_treatment mixed
_refine_ls_matrix_type full
_refine_ls_number_parameters 380
_refine_ls_number_reflns 15626
_refine_ls_number_restraints 1
_refine_ls_restrained_S_all 1.062
_refine_ls_R_factor_all 0.0556
_refine_ls_R_factor_gt 0.0434
_refine_ls_shift/su_max 0.001
_refine_ls_shift/su_mean 0.000
_refine_ls_structure_factor_coef Fsqd
_refine_ls_weighting_details 'w=1/[\s^2^(Fo^2^)+(0.0539P)^2^+0.0861P] where P=(Fo^2^+2Fc^2^)/3'
_refine_ls_weighting_scheme calc
_refine_ls_wR_factor_gt 0.1043
_refine_ls_wR_factor_ref 0.1108
_reflns_Friedel_coverage 0.879
_reflns_Friedel_fraction_full 0.993
_reflns_Friedel_fraction_max 0.963
_reflns_number_gt 13275
_reflns_number_total 15626
_reflns_threshold_expression 'I > 2\s(I)'
_cod_data_source_file ja6b11348_si_030.cif
_cod_data_source_block sjm5
_cod_depositor_comments 'Adding full bibliography for 4125336--4125366.cif.'
_cod_database_code 4125361
_shelx_shelxl_version_number 2014/7
_shelx_space_group_comment
; 
The symmetry employed for this shelxl refinement is uniquely defined 
by the following loop, which should always be used as a source of 
symmetry information in preference to the above space-group names. 
They are only intended as comments. 
;
_shelx_estimated_absorpt_t_min 0.992
_shelx_estimated_absorpt_t_max 0.998

loop_
_space_group_symop_operation_xyz
'x, y, z'
'-x, y+1/2, -z'

loop_
_atom_site_label
_atom_site_type_symbol
_atom_site_fract_x
_atom_site_fract_y
_atom_site_fract_z
_atom_site_U_iso_or_equiv
_atom_site_adp_type
_atom_site_occupancy
_atom_site_site_symmetry_order
_atom_site_calc_flag
_atom_site_refinement_flags_posn
_atom_site_refinement_flags_adp
O1 O 0.21796(13) 0.59553(13) 0.68693(8) 0.0279(2) Uani 1 1 d . .
O2 O 0.34802(11) 0.45036(13) 0.77522(7) 0.0228(2) Uani 1 1 d . .
O3 O 0.19394(10) 0.40663(16) 0.46210(7) 0.0254(2) Uani 1 1 d . .
O4 O 0.61274(9) 0.56254(10) 0.51270(6) 0.01562(16) Uani 1 1 d . .
O5 O 0.58820(9) 0.35502(12) 0.68093(6) 0.01778(17) Uani 1 1 d . .
O6 O 0.55792(10) 0.73024(11) 0.89125(7) 0.01761(17) Uani 1 1 d . .
O7 O 0.75906(10) 0.76102(12) 0.85856(7) 0.02107(19) Uani 1 1 d . .
N1 N 0.34782(10) 0.38772(13) 0.57447(7) 0.01404(17) Uani 1 1 d . .
H1 H 0.4235(18) 0.371(2) 0.5887(12) 0.012(4) Uiso 1 1 d . .
N2 N 0.52692(10) 0.33634(12) 0.46952(7) 0.01301(16) Uani 1 1 d . .
H2 H 0.529(2) 0.239(3) 0.4761(13) 0.022(5) Uiso 1 1 d . .
N3 N 0.77568(10) 0.40807(13) 0.63616(7) 0.01395(17) Uani 1 1 d . .
N4 N 0.64220(11) 0.55042(13) 0.81851(7) 0.01517(18) Uani 1 1 d . .
H4 H 0.569(2) 0.508(3) 0.8134(13) 0.021(5) Uiso 1 1 d . .
N5 N 0.87655(15) 0.40112(18) 0.91460(9) 0.0310(3) Uani 1 1 d . .
C1 C 0.2363(2) 0.7156(2) 0.74993(13) 0.0380(4) Uani 1 1 d . .
H1A H 0.1840 0.8032 0.7304 0.057 Uiso 1 1 calc R U
H1B H 0.3255 0.7457 0.7580 0.057 Uiso 1 1 calc R U
H1C H 0.2120 0.6789 0.8039 0.057 Uiso 1 1 calc R U
C2 C 0.28244(12) 0.46853(14) 0.70842(8) 0.0153(2) Uani 1 1 d . .
C3 C 0.26280(11) 0.35187(14) 0.63688(8) 0.01336(18) Uani 1 1 d . .
H3 H 0.1736 0.3585 0.6090 0.016 Uiso 1 1 calc R U
C4 C 0.30586(11) 0.39687(14) 0.49056(8) 0.01435(19) Uani 1 1 d . .
C5 C 0.40836(11) 0.40110(14) 0.43031(8) 0.01341(18) Uani 1 1 d . .
H5 H 0.4244 0.5100 0.4175 0.016 Uiso 1 1 calc R U
C6 C 0.36475(13) 0.32216(16) 0.34632(8) 0.0183(2) Uani 1 1 d . .
H6A H 0.4304 0.3313 0.3085 0.028 Uiso 1 1 calc R U
H6B H 0.2867 0.3698 0.3196 0.028 Uiso 1 1 calc R U
H6C H 0.3490 0.2146 0.3568 0.028 Uiso 1 1 calc R U
C7 C 0.61877(11) 0.42280(13) 0.51074(7) 0.01201(18) Uani 1 1 d . .
C8 C 0.73451(11) 0.33867(14) 0.55338(8) 0.01349(18) Uani 1 1 d . .
H8 H 0.7153 0.2285 0.5600 0.016 Uiso 1 1 calc R U
C9 C 0.84958(12) 0.35914(16) 0.50478(9) 0.0181(2) Uani 1 1 d . .
H9A H 0.9056 0.2692 0.5118 0.022 Uiso 1 1 calc R U
H9B H 0.8227 0.3756 0.4435 0.022 Uiso 1 1 calc R U
C10 C 0.91615(12) 0.49952(17) 0.54535(9) 0.0180(2) Uani 1 1 d . .
H10A H 1.0067 0.5001 0.5373 0.022 Uiso 1 1 calc R U
H10B H 0.8760 0.5938 0.5211 0.022 Uiso 1 1 calc R U
C11 C 0.89944(12) 0.48338(17) 0.63920(9) 0.0183(2) Uani 1 1 d . .
H11A H 0.9674 0.4203 0.6697 0.022 Uiso 1 1 calc R U
H11B H 0.8988 0.5838 0.6672 0.022 Uiso 1 1 calc R U
C12 C 0.69520(11) 0.41070(14) 0.69506(8) 0.01384(18) Uani 1 1 d . .
C13 C 0.74351(11) 0.47737(14) 0.78156(8) 0.01447(19) Uani 1 1 d . .
H13 H 0.8101 0.5545 0.7742 0.017 Uiso 1 1 calc R U
C14 C 0.66217(12) 0.68749(15) 0.85687(8) 0.0155(2) Uani 1 1 d . .
C15 C 0.55306(14) 0.88081(15) 0.93087(9) 0.0184(2) Uani 1 1 d . .
C16 C 0.65641(18) 0.8975(2) 1.00565(11) 0.0308(3) Uani 1 1 d . .
H16A H 0.6543 0.8102 1.0437 0.046 Uiso 1 1 calc R U
H16B H 0.6425 0.9909 1.0368 0.046 Uiso 1 1 calc R U
H16C H 0.7390 0.9023 0.9846 0.046 Uiso 1 1 calc R U
C17 C 0.42385(16) 0.87996(18) 0.96206(10) 0.0245(3) Uani 1 1 d . .
H17A H 0.3585 0.8617 0.9140 0.037 Uiso 1 1 calc R U
H17B H 0.4088 0.9783 0.9879 0.037 Uiso 1 1 calc R U
H17C H 0.4209 0.7994 1.0044 0.037 Uiso 1 1 calc R U
C18 C 0.55992(16) 1.00318(17) 0.86383(10) 0.0228(3) Uani 1 1 d . .
H18A H 0.6444 1.0032 0.8454 0.034 Uiso 1 1 calc R U
H18B H 0.5433 1.1025 0.8879 0.034 Uiso 1 1 calc R U
H18C H 0.4966 0.9826 0.8150 0.034 Uiso 1 1 calc R U
C19 C 0.28790(12) 0.19061(15) 0.67098(8) 0.0157(2) Uani 1 1 d . .
H19A H 0.2956 0.1218 0.6225 0.019 Uiso 1 1 calc R U
H19B H 0.3697 0.1895 0.7081 0.019 Uiso 1 1 calc R U
C20 C 0.18665(12) 0.13037(14) 0.72047(8) 0.01436(19) Uani 1 1 d . .
C21 C 0.20927(12) 0.11036(15) 0.80833(8) 0.0158(2) Uani 1 1 d . .
H21 H 0.2873 0.1430 0.8383 0.019 Uiso 1 1 calc R U
C22 C 0.11881(14) 0.04312(16) 0.85262(9) 0.0184(2) Uani 1 1 d . .
H22 H 0.1355 0.0299 0.9124 0.022 Uiso 1 1 calc R U
C23 C 0.00393(13) -0.00471(17) 0.80931(10) 0.0209(2) Uani 1 1 d . .
H23 H -0.0571 -0.0529 0.8391 0.025 Uiso 1 1 calc R U
C24 C -0.02071(13) 0.01862(18) 0.72218(10) 0.0217(3) Uani 1 1 d . .
H24 H -0.0996 -0.0115 0.6925 0.026 Uiso 1 1 calc R U
C25 C 0.06983(13) 0.08590(16) 0.67839(9) 0.0181(2) Uani 1 1 d . .
H25 H 0.0519 0.1018 0.6189 0.022 Uiso 1 1 calc R U
C26 C 0.80361(14) 0.34718(17) 0.83667(9) 0.0209(2) Uani 1 1 d . .
H26A H 0.7362 0.2784 0.8514 0.025 Uiso 1 1 calc R U
H26B H 0.8596 0.2882 0.8036 0.025 Uiso 1 1 calc R U
C27 C 0.9034(2) 0.2744(3) 0.97342(11) 0.0437(6) Uani 1 1 d . .
H27A H 0.8240 0.2350 0.9899 0.065 Uiso 1 1 calc R U
H27B H 0.9576 0.3094 1.0241 0.065 Uiso 1 1 calc R U
H27C H 0.9467 0.1938 0.9457 0.065 Uiso 1 1 calc R U
C28 C 0.9946(2) 0.4698(3) 0.89597(17) 0.0466(6) Uani 1 1 d . .
H28A H 1.0398 0.3982 0.8633 0.070 Uiso 1 1 calc R U
H28B H 1.0471 0.4946 0.9493 0.070 Uiso 1 1 calc R U
H28C H 0.9760 0.5626 0.8627 0.070 Uiso 1 1 calc R U

loop_
_atom_site_aniso_label
_atom_site_aniso_U_11
_atom_site_aniso_U_22
_atom_site_aniso_U_33
_atom_site_aniso_U_23
_atom_site_aniso_U_13
_atom_site_aniso_U_12
O1 0.0402(6) 0.0154(4) 0.0267(5) -0.0047(4) -0.0016(5) 0.0090(4)
O2 0.0260(5) 0.0243(5) 0.0173(4) -0.0036(4) -0.0009(4) 0.0007(4)
O3 0.0139(4) 0.0447(7) 0.0173(4) 0.0017(4) 0.0004(3) 0.0054(4)
O4 0.0154(4) 0.0103(3) 0.0211(4) 0.0006(3) 0.0022(3) 0.0000(3)
O5 0.0139(4) 0.0225(4) 0.0169(4) 0.0004(3) 0.0021(3) -0.0043(3)
O6 0.0179(4) 0.0144(4) 0.0213(4) -0.0025(3) 0.0057(3) 0.0008(3)
O7 0.0177(4) 0.0189(4) 0.0267(5) -0.0027(4) 0.0031(4) -0.0039(3)
N1 0.0122(4) 0.0174(4) 0.0126(4) 0.0002(3) 0.0017(3) -0.0001(3)
N2 0.0136(4) 0.0101(4) 0.0151(4) 0.0002(3) 0.0008(3) 0.0008(3)
N3 0.0123(4) 0.0156(4) 0.0141(4) -0.0002(3) 0.0024(3) -0.0012(3)
N4 0.0135(4) 0.0145(4) 0.0178(5) -0.0015(4) 0.0034(3) -0.0002(3)
N5 0.0384(7) 0.0307(7) 0.0204(6) -0.0069(5) -0.0100(5) 0.0171(6)
C1 0.0571(12) 0.0198(7) 0.0365(9) -0.0117(7) 0.0031(9) 0.0063(7)
C2 0.0159(5) 0.0140(5) 0.0166(5) -0.0012(4) 0.0047(4) -0.0003(4)
C3 0.0131(4) 0.0136(4) 0.0137(4) -0.0002(4) 0.0029(4) 0.0001(4)
C4 0.0145(4) 0.0149(5) 0.0135(4) -0.0008(4) 0.0011(4) 0.0008(4)
C5 0.0137(4) 0.0131(4) 0.0132(4) 0.0003(4) 0.0011(3) 0.0019(4)
C6 0.0196(5) 0.0213(6) 0.0136(5) -0.0016(4) 0.0002(4) 0.0016(4)
C7 0.0122(4) 0.0113(4) 0.0130(4) 0.0008(3) 0.0034(3) 0.0004(3)
C8 0.0141(4) 0.0121(4) 0.0143(5) -0.0002(4) 0.0020(4) 0.0009(4)
C9 0.0149(5) 0.0211(5) 0.0191(5) 0.0001(4) 0.0056(4) 0.0036(4)
C10 0.0128(5) 0.0227(6) 0.0188(5) 0.0028(5) 0.0038(4) -0.0001(4)
C11 0.0119(5) 0.0241(6) 0.0192(5) 0.0003(5) 0.0026(4) -0.0024(4)
C12 0.0131(4) 0.0144(4) 0.0140(4) 0.0008(4) 0.0016(4) 0.0004(4)
C13 0.0128(4) 0.0161(5) 0.0145(5) -0.0004(4) 0.0016(4) 0.0013(4)
C14 0.0161(5) 0.0150(5) 0.0152(5) 0.0012(4) 0.0012(4) 0.0010(4)
C15 0.0234(6) 0.0151(5) 0.0164(5) -0.0017(4) 0.0014(4) 0.0027(4)
C16 0.0365(8) 0.0323(8) 0.0209(6) -0.0076(6) -0.0076(6) 0.0050(7)
C17 0.0305(7) 0.0221(6) 0.0226(6) 0.0007(5) 0.0102(5) 0.0066(5)
C18 0.0300(7) 0.0160(5) 0.0232(6) 0.0007(5) 0.0058(5) 0.0021(5)
C19 0.0166(5) 0.0141(5) 0.0176(5) 0.0006(4) 0.0062(4) 0.0013(4)
C20 0.0158(5) 0.0121(4) 0.0156(5) -0.0004(4) 0.0036(4) 0.0007(4)
C21 0.0159(5) 0.0159(5) 0.0156(5) -0.0011(4) 0.0023(4) -0.0010(4)
C22 0.0204(5) 0.0186(5) 0.0170(5) 0.0010(4) 0.0052(4) 0.0001(4)
C23 0.0184(5) 0.0203(6) 0.0252(6) 0.0010(5) 0.0076(5) -0.0028(5)
C24 0.0161(5) 0.0250(6) 0.0241(6) -0.0020(5) 0.0028(5) -0.0042(5)
C25 0.0172(5) 0.0205(5) 0.0165(5) -0.0019(4) 0.0012(4) -0.0011(4)
C26 0.0249(6) 0.0201(6) 0.0167(5) -0.0013(5) -0.0015(4) 0.0070(5)
C27 0.0652(14) 0.0455(11) 0.0180(7) -0.0027(7) -0.0039(8) 0.0378(10)
C28 0.0336(9) 0.0415(11) 0.0572(13) -0.0133(10) -0.0242(9) 0.0067(8)

loop_
_atom_type_symbol
_atom_type_description
_atom_type_scat_dispersion_real
_atom_type_scat_dispersion_imag
_atom_type_scat_source
C C 0.0040 0.0020 'International Tables Vol C Tables 4.2.6.8 and 6.1.1.4'
H H 0.0000 0.0000 'International Tables Vol C Tables 4.2.6.8 and 6.1.1.4'
N N 0.0080 0.0040 'International Tables Vol C Tables 4.2.6.8 and 6.1.1.4'
O O 0.0130 0.0070 'International Tables Vol C Tables 4.2.6.8 and 6.1.1.4'

loop_
_geom_angle_atom_site_label_1
_geom_angle_atom_site_label_2
_geom_angle_atom_site_label_3
_geom_angle
C2 O1 C1 114.43(14)
C14 O6 C15 119.86(11)
C4 N1 C3 121.55(10)
C4 N1 H1 118.3(13)
C3 N1 H1 116.3(13)
C7 N2 C5 121.86(10)
C7 N2 H2 119.7(14)
C5 N2 H2 116.8(14)
C12 N3 C8 118.91(10)
C12 N3 C11 128.01(11)
C8 N3 C11 112.66(10)
C14 N4 C13 119.69(11)
C14 N4 H4 121.4(15)
C13 N4 H4 118.8(15)
C26 N5 C28 110.30(15)
C26 N5 C27 109.55(16)
C28 N5 C27 109.90(17)
O1 C1 H1A 109.5
O1 C1 H1B 109.5
H1A C1 H1B 109.5
O1 C1 H1C 109.5
H1A C1 H1C 109.5
H1B C1 H1C 109.5
O2 C2 O1 124.04(13)
O2 C2 C3 125.11(12)
O1 C2 C3 110.84(11)
N1 C3 C2 108.62(10)
N1 C3 C19 110.16(10)
C2 C3 C19 111.12(10)
N1 C3 H3 109.0
C2 C3 H3 109.0
C19 C3 H3 109.0
O3 C4 N1 123.70(12)
O3 C4 C5 120.25(11)
N1 C4 C5 116.01(10)
N2 C5 C6 110.48(10)
N2 C5 C4 111.81(10)
C6 C5 C4 111.63(10)
N2 C5 H5 107.6
C6 C5 H5 107.6
C4 C5 H5 107.6
C5 C6 H6A 109.5
C5 C6 H6B 109.5
H6A C6 H6B 109.5
C5 C6 H6C 109.5
H6A C6 H6C 109.5
H6B C6 H6C 109.5
O4 C7 N2 122.72(11)
O4 C7 C8 121.06(11)
N2 C7 C8 116.19(10)
N3 C8 C7 109.33(10)
N3 C8 C9 103.35(10)
C7 C8 C9 111.90(10)
N3 C8 H8 110.7
C7 C8 H8 110.7
C9 C8 H8 110.7
C10 C9 C8 103.98(10)
C10 C9 H9A 111.0
C8 C9 H9A 111.0
C10 C9 H9B 111.0
C8 C9 H9B 111.0
H9A C9 H9B 109.0
C11 C10 C9 103.35(11)
C11 C10 H10A 111.1
C9 C10 H10A 111.1
C11 C10 H10B 111.1
C9 C10 H10B 111.1
H10A C10 H10B 109.1
N3 C11 C10 102.83(10)
N3 C11 H11A 111.2
C10 C11 H11A 111.2
N3 C11 H11B 111.2
C10 C11 H11B 111.2
H11A C11 H11B 109.1
O5 C12 N3 121.40(11)
O5 C12 C13 121.21(11)
N3 C12 C13 117.31(10)
N4 C13 C12 110.56(10)
N4 C13 C26 112.54(11)
C12 C13 C26 107.22(10)
N4 C13 H13 108.8
C12 C13 H13 108.8
C26 C13 H13 108.8
O7 C14 O6 125.55(13)
O7 C14 N4 124.70(13)
O6 C14 N4 109.74(11)
O6 C15 C17 102.46(11)
O6 C15 C18 109.45(11)
C17 C15 C18 110.76(12)
O6 C15 C16 111.07(12)
C17 C15 C16 110.17(13)
C18 C15 C16 112.50(14)
C15 C16 H16A 109.5
C15 C16 H16B 109.5
H16A C16 H16B 109.5
C15 C16 H16C 109.5
H16A C16 H16C 109.5
H16B C16 H16C 109.5
C15 C17 H17A 109.5
C15 C17 H17B 109.5
H17A C17 H17B 109.5
C15 C17 H17C 109.5
H17A C17 H17C 109.5
H17B C17 H17C 109.5
C15 C18 H18A 109.5
C15 C18 H18B 109.5
H18A C18 H18B 109.5
C15 C18 H18C 109.5
H18A C18 H18C 109.5
H18B C18 H18C 109.5
C20 C19 C3 113.90(10)
C20 C19 H19A 108.8
C3 C19 H19A 108.8
C20 C19 H19B 108.8
C3 C19 H19B 108.8
H19A C19 H19B 107.7
C25 C20 C21 118.43(12)
C25 C20 C19 120.30(12)
C21 C20 C19 121.19(12)
C22 C21 C20 120.80(12)
C22 C21 H21 119.6
C20 C21 H21 119.6
C23 C22 C21 120.08(13)
C23 C22 H22 120.0
C21 C22 H22 120.0
C24 C23 C22 119.47(13)
C24 C23 H23 120.3
C22 C23 H23 120.3
C23 C24 C25 120.16(13)
C23 C24 H24 119.9
C25 C24 H24 119.9
C24 C25 C20 121.01(13)
C24 C25 H25 119.5
C20 C25 H25 119.5
N5 C26 C13 112.41(12)
N5 C26 H26A 109.1
C13 C26 H26A 109.1
N5 C26 H26B 109.1
C13 C26 H26B 109.1
H26A C26 H26B 107.9
N5 C27 H27A 109.5
N5 C27 H27B 109.5
H27A C27 H27B 109.5
N5 C27 H27C 109.5
H27A C27 H27C 109.5
H27B C27 H27C 109.5
N5 C28 H28A 109.5
N5 C28 H28B 109.5
H28A C28 H28B 109.5
N5 C28 H28C 109.5
H28A C28 H28C 109.5
H28B C28 H28C 109.5

loop_
_geom_bond_atom_site_label_1
_geom_bond_atom_site_label_2
_geom_bond_distance
O1 C2 1.3351(17)
O1 C1 1.451(2)
O2 C2 1.2056(17)
O3 C4 1.2255(16)
O4 C7 1.2334(14)
O5 C12 1.2365(15)
O6 C14 1.3507(16)
O6 C15 1.4714(16)
O7 C14 1.2168(16)
N1 C4 1.3528(16)
N1 C3 1.4571(16)
N1 H1 0.825(19)
N2 C7 1.3446(16)
N2 C5 1.4545(16)
N2 H2 0.87(2)
N3 C12 1.3445(16)
N3 C8 1.4653(16)
N3 C11 1.4724(17)
N4 C14 1.3569(17)
N4 C13 1.4425(16)
N4 H4 0.86(2)
N5 C26 1.456(2)
N5 C28 1.459(3)
N5 C27 1.460(3)
C1 H1A 0.9800
C1 H1B 0.9800
C1 H1C 0.9800
C2 C3 1.5259(18)
C3 C19 1.5317(18)
C3 H3 1.0000
C4 C5 1.5385(17)
C5 C6 1.5233(18)
C5 H5 1.0000
C6 H6A 0.9800
C6 H6B 0.9800
C6 H6C 0.9800
C7 C8 1.5241(17)
C8 C9 1.5380(18)
C8 H8 1.0000
C9 C10 1.528(2)
C9 H9A 0.9900
C9 H9B 0.9900
C10 C11 1.5273(19)
C10 H10A 0.9900
C10 H10B 0.9900
C11 H11A 0.9900
C11 H11B 0.9900
C12 C13 1.5222(18)
C13 C26 1.5334(19)
C13 H13 1.0000
C15 C17 1.520(2)
C15 C18 1.522(2)
C15 C16 1.523(2)
C16 H16A 0.9800
C16 H16B 0.9800
C16 H16C 0.9800
C17 H17A 0.9800
C17 H17B 0.9800
C17 H17C 0.9800
C18 H18A 0.9800
C18 H18B 0.9800
C18 H18C 0.9800
C19 C20 1.5074(18)
C19 H19A 0.9900
C19 H19B 0.9900
C20 C25 1.3944(19)
C20 C21 1.3955(18)
C21 C22 1.3935(19)
C21 H21 0.9500
C22 C23 1.393(2)
C22 H22 0.9500
C23 C24 1.389(2)
C23 H23 0.9500
C24 C25 1.390(2)
C24 H24 0.9500
C25 H25 0.9500
C26 H26A 0.9900
C26 H26B 0.9900
C27 H27A 0.9800
C27 H27B 0.9800
C27 H27C 0.9800
C28 H28A 0.9800
C28 H28B 0.9800
C28 H28C 0.9800

loop_
_geom_hbond_atom_site_label_D
_geom_hbond_atom_site_label_H
_geom_hbond_atom_site_label_A
_geom_hbond_distance_DH
_geom_hbond_distance_HA
_geom_hbond_distance_DA
_geom_hbond_angle_DHA
_geom_hbond_site_symmetry_A
N1 H1 O5 0.825(19) 2.146(19) 2.9035(14) 152.8(18) .
N1 H1 N2 0.825(19) 2.323(19) 2.7216(15) 110.3(16) .
N2 H2 O4 0.87(2) 2.19(2) 2.8668(14) 134.8(18) 2_646
N4 H4 O2 0.86(2) 2.42(2) 3.2486(16) 164(2) .

loop_
_geom_torsion_atom_site_label_1
_geom_torsion_atom_site_label_2
_geom_torsion_atom_site_label_3
_geom_torsion_atom_site_label_4
_geom_torsion
C1 O1 C2 O2 2.2(2)
C1 O1 C2 C3 -177.13(14)
C4 N1 C3 C2 -130.30(12)
C4 N1 C3 C19 107.78(13)
O2 C2 C3 N1 -97.42(15)
O1 C2 C3 N1 81.91(13)
O2 C2 C3 C19 23.91(18)
O1 C2 C3 C19 -156.75(12)
C3 N1 C4 O3 15.2(2)
C3 N1 C4 C5 -167.28(11)
C7 N2 C5 C6 141.66(12)
C7 N2 C5 C4 -93.36(13)
O3 C4 C5 N2 -159.86(13)
N1 C4 C5 N2 22.48(15)
O3 C4 C5 C6 -35.53(17)
N1 C4 C5 C6 146.82(11)
C5 N2 C7 O4 -5.48(19)
C5 N2 C7 C8 176.36(11)
C12 N3 C8 C7 60.12(14)
C11 N3 C8 C7 -113.06(11)
C12 N3 C8 C9 179.43(11)
C11 N3 C8 C9 6.25(14)
O4 C7 C8 N3 42.17(15)
N2 C7 C8 N3 -139.64(11)
O4 C7 C8 C9 -71.70(15)
N2 C7 C8 C9 106.49(12)
N3 C8 C9 C10 -26.78(13)
C7 C8 C9 C10 90.73(12)
C8 C9 C10 C11 37.26(13)
C12 N3 C11 C10 -155.68(13)
C8 N3 C11 C10 16.74(14)
C9 C10 C11 N3 -32.78(13)
C8 N3 C12 O5 0.53(18)
C11 N3 C12 O5 172.54(13)
C8 N3 C12 C13 177.33(11)
C11 N3 C12 C13 -10.67(19)
C14 N4 C13 C12 -136.51(12)
C14 N4 C13 C26 103.62(14)
O5 C12 C13 N4 -35.51(17)
N3 C12 C13 N4 147.69(11)
O5 C12 C13 C26 87.50(15)
N3 C12 C13 C26 -89.30(14)
C15 O6 C14 O7 3.6(2)
C15 O6 C14 N4 -175.36(11)
C13 N4 C14 O7 4.7(2)
C13 N4 C14 O6 -176.31(11)
C14 O6 C15 C17 -178.80(12)
C14 O6 C15 C18 63.62(15)
C14 O6 C15 C16 -61.19(16)
N1 C3 C19 C20 -166.95(10)
C2 C3 C19 C20 72.62(14)
C3 C19 C20 C25 73.86(15)
C3 C19 C20 C21 -109.48(13)
C25 C20 C21 C22 2.00(19)
C19 C20 C21 C22 -174.72(12)
C20 C21 C22 C23 -0.2(2)
C21 C22 C23 C24 -1.6(2)
C22 C23 C24 C25 1.5(2)
C23 C24 C25 C20 0.3(2)
C21 C20 C25 C24 -2.1(2)
C19 C20 C25 C24 174.67(13)
C28 N5 C26 C13 -73.40(17)
C27 N5 C26 C13 165.50(14)
N4 C13 C26 N5 -70.26(16)
C12 C13 C26 N5 167.95(12)
